data_4074143
loop_
_publ_author_name
'Lis, Jr., Edward C.'
'Delafuente, David A.'
'Lin, Yunqing'
'Mocella, Christopher J.'
'Todd, Michael A.'
'Liu, Weijun'
'Sabat, Michal'
'Myers, William H.'
'Harman, W. Dean'

_publ_section_title
;
 The Uncommon Reactivity of Dihapto-Coordinated Nitrile, Ketone, and
 Alkene Ligands When Bound to a Powerful \p-Base
;
_journal_issue 21
_journal_name_full Organometallics
_journal_page_first 5051
_journal_page_last 5058
_journal_paper_doi 10.1021/om060434o
_journal_volume 25
_journal_year 2006
_chemical_formula_sum 'C22 H31 B Br N8 O P W'
_chemical_formula_weight 729.09
_chemical_name_systematic ?
_space_group_IT_number 29
_symmetry_cell_setting orthorhombic
_symmetry_space_group_name_Hall 'P 2c -2ac'
_symmetry_space_group_name_H-M 'P c a 21'
_atom_sites_solution_hydrogens geom
_atom_sites_solution_primary direct
_atom_sites_solution_secondary difmap
_audit_creation_method SHELXL-97
_cell_angle_alpha 90.00
_cell_angle_beta 90.00
_cell_angle_gamma 90.00
_cell_formula_units_Z 4
_cell_length_a 18.2222(11)
_cell_length_b 9.7499(6)
_cell_length_c 15.4929(10)
_cell_measurement_reflns_used 8193
_cell_measurement_temperature 153(2)
_cell_measurement_theta_max 32.293
_cell_measurement_theta_min 2.369
_cell_volume 2752.5(3)
_computing_cell_refinement 'Bruker SMART'
_computing_data_collection 'Bruker SMART'
_computing_data_reduction 'Bruker SHELXTL'
_computing_molecular_graphics 'Bruker SHELXTL'
_computing_publication_material 'Bruker SHELXTL'
_computing_structure_refinement 'SHELXL-97 (Sheldrick, 1997)'
_computing_structure_solution 'SHELXS-97 (Sheldrick, 1990)'
_diffrn_ambient_temperature 153(2)
_diffrn_measured_fraction_theta_full 0.993
_diffrn_measured_fraction_theta_max 0.993
_diffrn_measurement_device_type 'Bruker SMART APEX CCD area detector'
_diffrn_measurement_method 'phi and omega scans'
_diffrn_radiation_monochromator graphite
_diffrn_radiation_source 'fine-focus sealed tube'
_diffrn_radiation_type MoK\a
_diffrn_radiation_wavelength 0.71073
_diffrn_reflns_av_R_equivalents 0.0436
_diffrn_reflns_av_sigmaI/netI 0.0617
_diffrn_reflns_limit_h_max 27
_diffrn_reflns_limit_h_min -27
_diffrn_reflns_limit_k_max 13
_diffrn_reflns_limit_k_min -14
_diffrn_reflns_limit_l_max 23
_diffrn_reflns_limit_l_min -21
_diffrn_reflns_number 24469
_diffrn_reflns_theta_full 32.46
_diffrn_reflns_theta_max 32.46
_diffrn_reflns_theta_min 2.09
_exptl_absorpt_coefficient_mu 5.737
_exptl_absorpt_correction_T_max 0.801926
_exptl_absorpt_correction_T_min 0.568518
_exptl_absorpt_correction_type empirical
_exptl_absorpt_process_details 'Bruker SADABS'
_exptl_crystal_colour orange
_exptl_crystal_density_diffrn 1.759
_exptl_crystal_density_meas ?
_exptl_crystal_density_method 'not measured'
_exptl_crystal_description needle
_exptl_crystal_F_000 1424
_exptl_crystal_size_max 0.24
_exptl_crystal_size_mid 0.08
_exptl_crystal_size_min 0.07
_refine_diff_density_max 2.339
_refine_diff_density_min -0.882
_refine_diff_density_rms 0.156
_refine_ls_abs_structure_details 'Flack H D (1983), Acta Cryst. A39, 876-881'
_refine_ls_abs_structure_Flack 0.002(8)
_refine_ls_extinction_coef none
_refine_ls_extinction_method none
_refine_ls_goodness_of_fit_ref 0.937
_refine_ls_hydrogen_treatment mixed
_refine_ls_matrix_type full
_refine_ls_number_parameters 324
_refine_ls_number_reflns 8802
_refine_ls_number_restraints 1
_refine_ls_restrained_S_all 0.937
_refine_ls_R_factor_all 0.0513
_refine_ls_R_factor_gt 0.0370
_refine_ls_shift/su_max 0.001
_refine_ls_shift/su_mean 0.000
_refine_ls_structure_factor_coef Fsqd
_refine_ls_weighting_details 'calc w=1/[\s^2^(Fo^2^)+(0.0370P)^2^+0.0000P] where P=(Fo^2^+2Fc^2^)/3'
_refine_ls_weighting_scheme calc
_refine_ls_wR_factor_gt 0.0748
_refine_ls_wR_factor_ref 0.0779
_reflns_number_gt 6916
_reflns_number_total 8802
_reflns_threshold_expression >2sigma(I)
_cod_data_source_file om060434osi20060518_120537.cif
_cod_data_source_block c22h31bbrn8opw
_cod_depositor_comments
;
The following automatic conversions were performed:

'_symmetry_cell_setting' value 'Orthorhombic' changed to
'orthorhombic' according to
/home/saulius/struct/CIF-dictionaries/cif_core.dic dictionary named
'cif_core.dic' version 2.4.1 from 2010-06-29.

Automatic conversion script
Id: cif_fix_values 1715 2011-07-08 13:25:40Z adriana 

The following automatic conversions were performed:

'_exptl_crystal_density_meas' value 'not measured' was changed to '?'
- the value is perceived as not measured.

Automatic conversion script
Id: cif_fix_values 3008 2015-01-20 13:52:24Z robertas 
;
_cod_original_sg_symbol_H-M Pca2(1)
_cod_database_code 4074143

loop_
_symmetry_equiv_pos_as_xyz
'x, y, z'
'-x, -y, z+1/2'
'x+1/2, -y, z'
'-x+1/2, y, z+1/2'

loop_
_atom_site_label
_atom_site_type_symbol
_atom_site_fract_x
_atom_site_fract_y
_atom_site_fract_z
_atom_site_U_iso_or_equiv
_atom_site_adp_type
_atom_site_occupancy
_atom_site_symmetry_multiplicity
_atom_site_calc_flag
_atom_site_refinement_flags
W W 0.791278(8) 0.060631(16) 0.253547(13) 0.01690(4) Uani 1 1 d .
Br Br 0.95666(4) 0.46661(6) 0.53239(5) 0.03673(14) Uani 1 1 d .
P P 0.70385(7) 0.20488(15) 0.16300(9) 0.0225(3) Uani 1 1 d .
O1 O 0.6811(2) 0.0096(5) 0.3936(3) 0.0358(10) Uani 1 1 d .
N1 N 0.8721(2) 0.0889(5) 0.1473(3) 0.0226(9) Uani 1 1 d .
N2 N 0.8968(2) -0.0205(5) 0.1021(3) 0.0283(10) Uani 1 1 d .
N3 N 0.7451(2) -0.1017(5) 0.1746(3) 0.0215(9) Uani 1 1 d .
N4 N 0.7867(2) -0.1735(5) 0.1170(3) 0.0287(10) Uani 1 1 d .
N5 N 0.8590(2) -0.1190(5) 0.2830(3) 0.0240(10) Uani 1 1 d .
N6 N 0.8900(2) -0.1946(5) 0.2193(4) 0.0305(11) Uani 1 1 d .
N7 N 0.7261(2) 0.0314(5) 0.3366(3) 0.0204(9) Uani 1 1 d .
N8 N 0.8319(2) 0.2526(4) 0.3022(3) 0.0202(9) Uani 1 1 d .
C1 C 0.9494(3) 0.0190(8) 0.0470(4) 0.0447(17) Uani 1 1 d .
H1 H 0.9744 -0.0379 0.0088 0.054 Uiso 1 1 calc R
C2 C 0.9604(3) 0.1589(7) 0.0566(4) 0.0398(15) Uani 1 1 d .
H2 H 0.9937 0.2144 0.0275 0.048 Uiso 1 1 calc R
C3 C 0.9102(3) 0.1974(6) 0.1198(4) 0.0279(12) Uani 1 1 d .
H3 H 0.9040 0.2864 0.1400 0.033 Uiso 1 1 calc R
C4 C 0.7437(4) -0.2651(6) 0.0766(4) 0.0333(13) Uani 1 1 d .
H4 H 0.7593 -0.3272 0.0349 0.040 Uiso 1 1 calc R
C5 C 0.6737(3) -0.2530(6) 0.1063(4) 0.0335(14) Uani 1 1 d .
H5 H 0.6328 -0.3026 0.0886 0.040 Uiso 1 1 calc R
C6 C 0.6764(3) -0.1515(6) 0.1682(4) 0.0258(11) Uani 1 1 d .
H6 H 0.6366 -0.1217 0.2007 0.031 Uiso 1 1 calc R
C7 C 0.9320(3) -0.2943(5) 0.2547(7) 0.0426(14) Uani 1 1 d .
H7 H 0.9595 -0.3582 0.2240 0.051 Uiso 1 1 calc R
C8 C 0.9277(3) -0.2861(6) 0.3417(6) 0.047(2) Uani 1 1 d .
H8 H 0.9508 -0.3417 0.3822 0.056 Uiso 1 1 calc R
C9 C 0.8811(3) -0.1764(6) 0.3568(5) 0.0311(15) Uani 1 1 d .
H9 H 0.8671 -0.1465 0.4114 0.037 Uiso 1 1 calc R
C10 C 0.8704(3) 0.1562(5) 0.3298(3) 0.0213(10) Uani 1 1 d .
C11 C 0.9404(3) 0.1497(6) 0.3809(4) 0.0242(11) Uani 1 1 d .
H11A H 0.9365 0.0796 0.4251 0.029 Uiso 1 1 calc R
H11B H 0.9492 0.2370 0.4090 0.029 Uiso 1 1 calc R
C12 C 1.0044(3) 0.1158(8) 0.3198(4) 0.0421(16) Uani 1 1 d .
H12A H 0.9945 0.0311 0.2905 0.063 Uiso 1 1 calc R
H12B H 1.0488 0.1071 0.3526 0.063 Uiso 1 1 calc R
H12C H 1.0098 0.1881 0.2782 0.063 Uiso 1 1 calc R
C13 C 0.8336(3) 0.4000(6) 0.3193(4) 0.0284(12) Uani 1 1 d .
H13A H 0.8477 0.4475 0.2669 0.034 Uiso 1 1 calc R
H13B H 0.8709 0.4184 0.3625 0.034 Uiso 1 1 calc R
C14 C 0.7610(3) 0.4571(5) 0.3506(4) 0.0243(11) Uani 1 1 d .
C15 C 0.7135(3) 0.3784(7) 0.3988(5) 0.0300(14) Uani 1 1 d .
H15 H 0.7259 0.2886 0.4128 0.036 Uiso 1 1 calc R
C16 C 0.6468(3) 0.4328(6) 0.4269(4) 0.0359(14) Uani 1 1 d .
H16 H 0.6141 0.3785 0.4578 0.043 Uiso 1 1 calc R
C17 C 0.6294(3) 0.5685(6) 0.4084(4) 0.0333(13) Uani 1 1 d .
H17 H 0.5859 0.6068 0.4282 0.040 Uiso 1 1 calc R
C18 C 0.6781(3) 0.6453(6) 0.3601(4) 0.0328(13) Uani 1 1 d .
H18 H 0.6671 0.7364 0.3479 0.039 Uiso 1 1 calc R
C19 C 0.7424(3) 0.5905(6) 0.3297(4) 0.0280(12) Uani 1 1 d .
H19 H 0.7734 0.6428 0.2951 0.034 Uiso 1 1 calc R
C20 C 0.7306(4) 0.3785(7) 0.1370(4) 0.0308(14) Uani 1 1 d .
H20A H 0.7769 0.3774 0.1074 0.046 Uiso 1 1 calc R
H20B H 0.7351 0.4309 0.1892 0.046 Uiso 1 1 calc R
H20C H 0.6941 0.4195 0.1005 0.046 Uiso 1 1 calc R
C21 C 0.6128(3) 0.2194(8) 0.2074(5) 0.0471(19) Uani 1 1 d .
H21A H 0.5815 0.2650 0.1667 0.071 Uiso 1 1 calc R
H21B H 0.6147 0.2714 0.2600 0.071 Uiso 1 1 calc R
H21C H 0.5938 0.1295 0.2192 0.071 Uiso 1 1 calc R
C22 C 0.6889(4) 0.1341(7) 0.0571(4) 0.0388(16) Uani 1 1 d .
H22A H 0.6573 0.0556 0.0614 0.058 Uiso 1 1 calc R
H22B H 0.7351 0.1071 0.0326 0.058 Uiso 1 1 calc R
H22C H 0.6663 0.2020 0.0209 0.058 Uiso 1 1 calc R
B B 0.8698(4) -0.1642(8) 0.1227(5) 0.0323(17) Uani 1 1 d .
H1B H 0.891(3) -0.229(6) 0.084(4) 0.027(16) Uiso 1 1 d .

loop_
_atom_site_aniso_label
_atom_site_aniso_U_11
_atom_site_aniso_U_22
_atom_site_aniso_U_33
_atom_site_aniso_U_23
_atom_site_aniso_U_13
_atom_site_aniso_U_12
W 0.01459(6) 0.01908(7) 0.01703(7) 0.00005(13) 0.00042(12) -0.00002(7)
Br 0.0381(3) 0.0309(3) 0.0411(4) 0.0010(3) 0.0159(3) 0.0021(3)
P 0.0203(6) 0.0265(7) 0.0206(6) 0.0026(6) -0.0026(5) 0.0013(5)
O1 0.032(2) 0.045(3) 0.030(2) -0.003(2) 0.0164(18) -0.007(2)
N1 0.023(2) 0.029(3) 0.016(2) 0.0045(18) 0.0069(17) -0.0016(18)
N2 0.025(2) 0.034(3) 0.026(3) -0.007(2) 0.0062(19) -0.0015(19)
N3 0.0182(19) 0.023(2) 0.023(2) 0.0019(18) -0.0023(17) -0.0005(17)
N4 0.031(2) 0.029(3) 0.026(2) -0.005(2) 0.002(2) -0.006(2)
N5 0.021(2) 0.021(2) 0.030(3) 0.0018(18) -0.0057(16) -0.0005(17)
N6 0.022(2) 0.023(2) 0.046(3) -0.007(2) 0.000(2) 0.0012(18)
N7 0.0175(19) 0.028(2) 0.016(2) 0.0018(18) -0.0016(15) 0.0001(16)
N8 0.0169(19) 0.022(2) 0.022(2) -0.0025(18) -0.0008(16) 0.0006(16)
C1 0.032(3) 0.073(5) 0.029(3) -0.013(3) 0.018(3) -0.006(3)
C2 0.030(3) 0.055(4) 0.034(3) 0.017(3) 0.010(3) -0.009(3)
C3 0.024(3) 0.031(3) 0.029(3) 0.006(3) -0.001(2) -0.009(2)
C4 0.041(3) 0.029(3) 0.031(3) -0.006(3) 0.002(3) -0.003(3)
C5 0.028(3) 0.031(3) 0.041(4) 0.003(3) -0.013(3) -0.009(2)
C6 0.022(2) 0.024(3) 0.032(3) 0.007(2) -0.005(2) -0.001(2)
C7 0.022(2) 0.026(3) 0.080(5) -0.006(5) -0.001(5) 0.0020(18)
C8 0.024(3) 0.024(3) 0.091(6) 0.019(3) -0.025(3) -0.005(2)
C9 0.030(3) 0.025(3) 0.038(4) 0.008(3) -0.007(3) -0.006(3)
C10 0.021(2) 0.023(3) 0.021(3) 0.001(2) 0.004(2) 0.003(2)
C11 0.016(2) 0.031(3) 0.025(3) -0.002(2) -0.006(2) 0.002(2)
C12 0.023(3) 0.069(5) 0.035(4) 0.007(3) -0.002(3) 0.000(3)
C13 0.023(3) 0.025(3) 0.036(3) -0.005(2) 0.000(2) 0.000(2)
C14 0.020(2) 0.026(3) 0.027(3) -0.007(2) -0.002(2) 0.000(2)
C15 0.036(3) 0.022(3) 0.031(4) 0.002(3) 0.003(3) 0.003(2)
C16 0.035(3) 0.039(4) 0.034(3) 0.006(3) 0.008(3) -0.007(3)
C17 0.030(3) 0.039(3) 0.030(3) -0.003(3) 0.006(2) 0.005(3)
C18 0.031(3) 0.030(3) 0.038(4) -0.006(3) 0.002(3) 0.004(2)
C19 0.026(3) 0.021(3) 0.036(3) -0.001(2) 0.000(2) 0.000(2)
C20 0.035(3) 0.024(3) 0.033(4) 0.003(3) -0.007(3) 0.001(3)
C21 0.028(3) 0.058(5) 0.055(4) 0.029(4) 0.010(3) 0.017(3)
C22 0.052(4) 0.037(4) 0.028(3) 0.005(3) -0.020(3) -0.003(3)
B 0.023(3) 0.036(4) 0.038(4) -0.010(3) 0.006(3) 0.002(3)

loop_
_atom_type_symbol
_atom_type_description
_atom_type_scat_dispersion_real
_atom_type_scat_dispersion_imag
_atom_type_scat_source
C C 0.0033 0.0016 'International Tables Vol C Tables 4.2.6.8 and 6.1.1.4'
H H 0.0000 0.0000 'International Tables Vol C Tables 4.2.6.8 and 6.1.1.4'
B B 0.0013 0.0007 'International Tables Vol C Tables 4.2.6.8 and 6.1.1.4'
N N 0.0061 0.0033 'International Tables Vol C Tables 4.2.6.8 and 6.1.1.4'
O O 0.0106 0.0060 'International Tables Vol C Tables 4.2.6.8 and 6.1.1.4'
P P 0.1023 0.0942 'International Tables Vol C Tables 4.2.6.8 and 6.1.1.4'
Br Br -0.2901 2.4595 'International Tables Vol C Tables 4.2.6.8 and 6.1.1.4'
W W -0.8490 6.8722 'International Tables Vol C Tables 4.2.6.8 and 6.1.1.4'

loop_
_geom_angle_atom_site_label_1
_geom_angle_atom_site_label_2
_geom_angle_atom_site_label_3
_geom_angle
N7 W C10 97.1(2)
N7 W N8 96.66(19)
C10 W N8 34.27(18)
N7 W N3 91.80(18)
C10 W N3 156.07(18)
N8 W N3 165.11(17)
N7 W N5 95.59(19)
C10 W N5 81.35(18)
N8 W N5 115.43(16)
N3 W N5 75.69(16)
N7 W N1 177.69(19)
C10 W N1 84.64(19)
N8 W N1 85.64(17)
N3 W N1 86.01(17)
N5 W N1 83.15(17)
N7 W P 93.97(14)
C10 W P 119.88(15)
N8 W P 85.84(12)
N3 W P 81.36(12)
N5 W P 155.35(12)
N1 W P 86.45(12)
C22 P C21 103.8(3)
C22 P C20 101.3(3)
C21 P C20 105.1(3)
C22 P W 112.7(2)
C21 P W 114.2(2)
C20 P W 118.1(2)
C3 N1 N2 106.7(5)
C3 N1 W 132.7(4)
N2 N1 W 120.4(3)
C1 N2 N1 110.0(5)
C1 N2 B 129.1(5)
N1 N2 B 120.7(5)
C6 N3 N4 106.4(4)
C6 N3 W 131.8(4)
N4 N3 W 121.8(3)
C4 N4 N3 108.8(5)
C4 N4 B 130.4(5)
N3 N4 B 119.0(5)
C9 N5 N6 105.7(5)
C9 N5 W 133.1(4)
N6 N5 W 121.2(3)
C7 N6 N5 109.4(6)
C7 N6 B 130.9(6)
N5 N6 B 119.5(5)
O1 N7 W 179.2(4)
C10 N8 C13 131.7(5)
C10 N8 W 70.0(3)
C13 N8 W 158.0(4)
N2 C1 C2 108.5(5)
C1 C2 C3 104.2(5)
N1 C3 C2 110.7(6)
N4 C4 C5 109.4(5)
C4 C5 C6 105.2(5)
N3 C6 C5 110.2(5)
N6 C7 C8 109.2(6)
C7 C8 C9 104.5(6)
N5 C9 C8 111.3(7)
N8 C10 C11 133.6(5)
N8 C10 W 75.7(3)
C11 C10 W 150.1(4)
C10 C11 C12 109.2(5)
N8 C13 C14 113.6(4)
C15 C14 C19 119.8(5)
C15 C14 C13 121.2(5)
C19 C14 C13 119.0(5)
C14 C15 C16 120.3(6)
C17 C16 C15 119.8(6)
C18 C17 C16 118.8(6)
C19 C18 C17 121.5(6)
C18 C19 C14 119.7(5)
N2 B N4 111.5(6)
N2 B N6 107.4(5)
N4 B N6 106.2(5)

loop_
_geom_bond_atom_site_label_1
_geom_bond_atom_site_label_2
_geom_bond_distance
W N7 1.775(4)
W C10 2.084(5)
W N8 2.149(4)
W N3 2.170(5)
W N5 2.191(4)
W N1 2.226(4)
W P 2.5464(14)
P C22 1.801(6)
P C21 1.801(6)
P C20 1.808(7)
O1 N7 1.224(6)
N1 C3 1.335(7)
N1 N2 1.353(6)
N2 C1 1.340(7)
N2 B 1.519(10)
N3 C6 1.345(7)
N3 N4 1.365(6)
N4 C4 1.342(7)
N4 B 1.520(8)
N5 C9 1.335(8)
N5 N6 1.356(6)
N6 C7 1.352(8)
N6 B 1.570(9)
N8 C10 1.249(7)
N8 C13 1.461(7)
C1 C2 1.387(9)
C2 C3 1.391(8)
C4 C5 1.361(9)
C5 C6 1.379(9)
C7 C8 1.353(13)
C8 C9 1.386(9)
C10 C11 1.502(7)
C11 C12 1.537(8)
C13 C14 1.515(8)
C14 C15 1.377(8)
C14 C19 1.383(7)
C15 C16 1.395(8)
C16 C17 1.390(8)
C17 C18 1.382(8)
C18 C19 1.371(8)
